data_2241989
loop_
_publ_author_name
'Gauchat, Eric'
'Nazarenko, Alexander Y.'

_publ_section_title
;
 Crystal structures of
 bis[(9<i>S</i>,13<i>S</i>,14<i>S</i>)-3-methoxy-17-methylmorphinanium]
 tetrachloridocobaltate and tetrachloridocuprate
;
_journal_issue 1
_journal_name_full 'Acta Crystallographica Section E'
_journal_page_first 63
_journal_page_last 67
_journal_paper_doi 10.1107/S2056989016019939
_journal_volume 73
_journal_year 2017
_chemical_formula_iupac '(C18 H26 N O) [Cu Cl4]'
_chemical_formula_moiety '2(C18 H26 N O +), Cl4 Cu 2+'
_chemical_formula_sum 'C36 H52 Cl4 Cu N2 O2'
_chemical_formula_weight 750.13
_chemical_name_systematic
;
Bis[(9<i>S</i>,13<i>S</i>,14<i>S</i>)-3-methoxy-17-methylmorphinanium]
tetrachloridocuprate
;
_space_group_crystal_system monoclinic
_space_group_IT_number 5
_space_group_name_Hall 'C 2y'
_space_group_name_H-M_alt 'C 1 2 1'
_symmetry_space_group_name_Hall 'C 2y'
_symmetry_space_group_name_H-M 'C 1 2 1'
_atom_sites_solution_hydrogens mixed
_audit_creation_method
;
Olex2 1.2
(compiled 2016.11.07 svn.r3352 for OlexSys, GUI svn.r5261)
;
_cell_angle_alpha 90
_cell_angle_beta 99.318(6)
_cell_angle_gamma 90
_cell_formula_units_Z 2
_cell_length_a 13.8066(16)
_cell_length_b 9.2934(12)
_cell_length_c 14.651(3)
_cell_measurement_reflns_used 1064
_cell_measurement_temperature 173(2)
_cell_measurement_theta_max 24.79
_cell_measurement_theta_min 3.12
_cell_volume 1855.1(5)
_computing_cell_refinement
;
SAINT (Bruker, 2013)
;
_computing_data_collection
;
APEX2 (Bruker, 2013)
;
_computing_data_reduction
;
SAINT (Bruker, 2013)
;
_computing_molecular_graphics
;
<i>OLEX2</i> (Dolomanov <i>et al.</i>,  2009)
;
_computing_publication_material
;
<i>OLEX2</i> (Dolomanov <i>et al.</i>,  2009)
;
_computing_structure_refinement
;
SHELXL97 (Sheldrick, 2008)
;
_computing_structure_solution
;
SHELXS97 (Sheldrick, 2008)
;
_diffrn_ambient_temperature 173
_diffrn_measured_fraction_theta_full 0.999
_diffrn_measured_fraction_theta_max 0.999
_diffrn_measurement_device_type 'Bruker PHOTON-100 CMOS'
_diffrn_measurement_method '\f and \w scans'
_diffrn_radiation_type MoK\a
_diffrn_radiation_wavelength 0.71073
_diffrn_reflns_av_R_equivalents 0.0473
_diffrn_reflns_limit_h_max 17
_diffrn_reflns_limit_h_min -17
_diffrn_reflns_limit_k_max 12
_diffrn_reflns_limit_k_min -12
_diffrn_reflns_limit_l_max 19
_diffrn_reflns_limit_l_min -19
_diffrn_reflns_number 31097
_diffrn_reflns_theta_full 26.000
_diffrn_reflns_theta_max 27.484
_diffrn_reflns_theta_min 2.818
_diffrn_standards_number 0
_exptl_absorpt_coefficient_mu 0.910
_exptl_absorpt_correction_T_max 0.9333
_exptl_absorpt_correction_T_min 0.7135
_exptl_absorpt_correction_type multi-scan
_exptl_absorpt_process_details
;
(SADABS, Bruker, 2015)
;
_exptl_crystal_colour yellow
_exptl_crystal_density_diffrn 1.343
_exptl_crystal_description plate
_exptl_crystal_F_000 790
_exptl_crystal_size_max 0.45
_exptl_crystal_size_mid 0.3
_exptl_crystal_size_min 0.15
_refine_diff_density_max 0.505
_refine_diff_density_min -0.333
_refine_ls_abs_structure_details
;
Flack <i>x</i> determined using 1463 quotients
[(<i>I</i>^+^)-(<i>I</i>^-^)]/[(<i>I</i>^+^)+(<i>I</i>^-^)]
(Parsons et al., 2013)
;
_refine_ls_abs_structure_Flack -0.005(6)
_refine_ls_extinction_method none
_refine_ls_goodness_of_fit_ref 1.077
_refine_ls_hydrogen_treatment mixed
_refine_ls_matrix_type full
_refine_ls_number_parameters 209
_refine_ls_number_reflns 4243
_refine_ls_number_restraints 1
_refine_ls_restrained_S_all 1.077
_refine_ls_R_factor_all 0.0585
_refine_ls_R_factor_gt 0.0391
_refine_ls_shift/su_max 0.000
_refine_ls_shift/su_mean 0.000
_refine_ls_structure_factor_coef Fsqd
_refine_ls_weighting_details 'w=1/[\s^2^(Fo^2^)+(0.0512P)^2^+1.3109P] where P=(Fo^2^+2Fc^2^)/3'
_refine_ls_weighting_scheme calc
_refine_ls_wR_factor_gt 0.0907
_refine_ls_wR_factor_ref 0.0999
_reflns_number_gt 3521
_reflns_number_total 4243
_reflns_threshold_expression 'I > 2\s(I)'
_cod_data_source_file sj5517sup1.cif
_cod_data_source_block b
_cod_database_code 2241989
_shelx_space_group_comment
;
The symmetry employed for this shelxl refinement is uniquely defined
by the following loop, which should always be used as a source of
symmetry information in preference to the above space-group names.
They are only intended as comments.
;
_shelx_estimated_absorpt_t_min 0.685
_shelx_estimated_absorpt_t_max 0.876

loop_
_space_group_symop_operation_xyz
'x, y, z'
'-x, y, -z'
'x+1/2, y+1/2, z'
'-x+1/2, y+1/2, -z'

loop_
_atom_site_type_symbol
_atom_site_label
_atom_site_fract_x
_atom_site_fract_y
_atom_site_fract_z
_atom_site_U_iso_or_equiv
_atom_site_adp_type
_atom_site_calc_flag
_atom_site_occupancy
O O1 0.1671(3) 0.6033(4) 0.5575(2) 0.0560(9) Uani d 1
N N1 0.2499(3) 0.4329(4) 0.1218(2) 0.0329(8) Uani d 1
H H1 0.296(4) 0.402(6) 0.100(4) 0.049 Uiso d 1
C C1 0.1031(3) 0.6887(6) 0.3155(4) 0.0497(12) Uani d 1
H H1A 0.0477 0.7261 0.2756 0.060 Uiso calc 1
C C2 0.0989(4) 0.6737(7) 0.4073(4) 0.0535(13) Uani d 1
H H2 0.0413 0.7018 0.4304 0.064 Uiso calc 1
C C3 0.1774(3) 0.6181(5) 0.4669(3) 0.0400(10) Uani d 1
C C4 0.2621(3) 0.5790(5) 0.4319(3) 0.0340(9) Uani d 1
H H4 0.3167 0.5404 0.4723 0.041 Uiso calc 1
C C5 0.4546(3) 0.5603(6) 0.3624(3) 0.0456(12) Uani d 1
H H5A 0.4499 0.5191 0.4239 0.055 Uiso calc 1
H H5B 0.5064 0.5072 0.3369 0.055 Uiso calc 1
C C6 0.4833(4) 0.7196(7) 0.3735(3) 0.0562(14) Uani d 1
H H6A 0.4333 0.7725 0.4016 0.067 Uiso calc 1
H H6B 0.5471 0.7288 0.4150 0.067 Uiso calc 1
C C7 0.4911(4) 0.7841(7) 0.2798(4) 0.0639(16) Uani d 1
H H7A 0.5438 0.7347 0.2535 0.077 Uiso calc 1
H H7B 0.5085 0.8872 0.2873 0.077 Uiso calc 1
C C8 0.3941(4) 0.7686(6) 0.2138(3) 0.0506(13) Uani d 1
H H8A 0.3426 0.8246 0.2376 0.061 Uiso calc 1
H H8B 0.4014 0.8078 0.1524 0.061 Uiso calc 1
C C9 0.2665(3) 0.5938(4) 0.1385(3) 0.0325(9) Uani d 1
H H9 0.2729 0.6402 0.0781 0.039 Uiso calc 1
C C10 0.1834(3) 0.6653(5) 0.1759(3) 0.0374(9) Uani d 1
H H10A 0.1834 0.7690 0.1604 0.045 Uiso calc 1
H H10B 0.1208 0.6242 0.1441 0.045 Uiso calc 1
C C11 0.1865(3) 0.6506(4) 0.2785(3) 0.0335(9) Uani d 1
C C12 0.2669(3) 0.5965(4) 0.3383(3) 0.0287(8) Uani d 1
C C13 0.3559(3) 0.5401(5) 0.2980(3) 0.0313(9) Uani d 1
C C14 0.3634(3) 0.6116(5) 0.2038(3) 0.0340(9) Uani d 1
H H14 0.4149 0.5590 0.1763 0.041 Uiso calc 1
C C15 0.3388(3) 0.3775(5) 0.2790(3) 0.0364(9) Uani d 1
H H15A 0.3966 0.3365 0.2562 0.044 Uiso calc 1
H H15B 0.3322 0.3283 0.3376 0.044 Uiso calc 1
C C16 0.2482(3) 0.3492(5) 0.2089(3) 0.0349(9) Uani d 1
H H16A 0.2440 0.2451 0.1943 0.042 Uiso calc 1
H H16B 0.1893 0.3761 0.2356 0.042 Uiso calc 1
C C17 0.1634(4) 0.4004(5) 0.0501(3) 0.0492(12) Uani d 1
H H17A 0.1031 0.4261 0.0736 0.074 Uiso calc 1
H H17B 0.1625 0.2975 0.0355 0.074 Uiso calc 1
H H17C 0.1676 0.4562 -0.0058 0.074 Uiso calc 1
C C18 0.2410(5) 0.5329(7) 0.6180(4) 0.0624(16) Uani d 1
H H18A 0.2501 0.4356 0.5950 0.094 Uiso calc 1
H H18B 0.2222 0.5270 0.6796 0.094 Uiso calc 1
H H18C 0.3026 0.5868 0.6218 0.094 Uiso calc 1
Cu Cu1 0.5000 0.36997(7) 0.0000 0.0369(2) Uani d 1
Cl Cl1 0.41472(7) 0.21415(11) 0.07511(7) 0.0354(2) Uani d 1
Cl Cl2 0.62112(11) 0.51975(14) 0.05807(10) 0.0632(4) Uani d 1

loop_
_atom_site_aniso_label
_atom_site_aniso_U_11
_atom_site_aniso_U_22
_atom_site_aniso_U_33
_atom_site_aniso_U_12
_atom_site_aniso_U_13
_atom_site_aniso_U_23
O1 0.068(2) 0.066(2) 0.043(2) 0.0020(19) 0.0321(18) -0.0075(17)
N1 0.0336(19) 0.0322(17) 0.0332(19) 0.0029(15) 0.0062(15) -0.0022(15)
C1 0.036(2) 0.059(3) 0.053(3) 0.017(2) 0.005(2) -0.014(2)
C2 0.036(2) 0.067(3) 0.061(3) 0.010(2) 0.020(2) -0.016(3)
C3 0.047(3) 0.040(2) 0.038(2) -0.003(2) 0.020(2) -0.0082(19)
C4 0.036(2) 0.035(2) 0.033(2) 0.0031(17) 0.0112(17) -0.0017(17)
C5 0.027(2) 0.073(4) 0.036(2) 0.004(2) -0.0010(17) -0.002(2)
C6 0.036(2) 0.087(4) 0.044(3) -0.013(3) 0.000(2) -0.011(3)
C7 0.052(3) 0.075(4) 0.064(4) -0.034(3) 0.011(3) -0.012(3)
C8 0.059(3) 0.055(3) 0.038(3) -0.023(2) 0.008(2) 0.001(2)
C9 0.039(2) 0.031(2) 0.027(2) -0.0030(17) 0.0024(16) 0.0040(16)
C10 0.039(2) 0.034(2) 0.036(2) 0.0091(18) -0.0027(18) -0.0012(18)
C11 0.027(2) 0.032(2) 0.042(2) 0.0062(16) 0.0047(17) -0.0049(18)
C12 0.0298(19) 0.0282(19) 0.030(2) 0.0030(16) 0.0097(16) -0.0006(16)
C13 0.0249(19) 0.043(2) 0.027(2) 0.0045(17) 0.0049(15) 0.0007(18)
C14 0.033(2) 0.041(2) 0.029(2) -0.0017(18) 0.0101(17) 0.0025(18)
C15 0.041(2) 0.036(2) 0.034(2) 0.015(2) 0.0109(16) 0.004(2)
C16 0.039(2) 0.028(2) 0.039(2) 0.0003(17) 0.0110(17) 0.0042(18)
C17 0.052(3) 0.041(3) 0.049(3) -0.002(2) -0.008(2) -0.008(2)
C18 0.099(5) 0.054(3) 0.041(3) 0.002(3) 0.033(3) 0.006(3)
Cu1 0.0381(4) 0.0337(4) 0.0402(4) 0.000 0.0105(3) 0.000
Cl1 0.0329(5) 0.0376(5) 0.0381(5) -0.0018(4) 0.0126(4) -0.0028(4)
Cl2 0.0780(10) 0.0484(7) 0.0639(8) -0.0284(7) 0.0131(7) -0.0041(6)

loop_
_atom_type_symbol
_atom_type_description
_atom_type_scat_dispersion_real
_atom_type_scat_dispersion_imag
_atom_type_scat_source
C C 0.0033 0.0016 'International Tables Vol C Tables 4.2.6.8 and 6.1.1.4'
H H 0.0000 0.0000 'International Tables Vol C Tables 4.2.6.8 and 6.1.1.4'
N N 0.0061 0.0033 'International Tables Vol C Tables 4.2.6.8 and 6.1.1.4'
O O 0.0106 0.0060 'International Tables Vol C Tables 4.2.6.8 and 6.1.1.4'
Cl Cl 0.1484 0.1585 'International Tables Vol C Tables 4.2.6.8 and 6.1.1.4'
Cu Cu 0.3201 1.2651 'International Tables Vol C Tables 4.2.6.8 and 6.1.1.4'

loop_
_geom_angle_atom_site_label_1
_geom_angle_atom_site_label_2
_geom_angle_atom_site_label_3
_geom_angle_site_symmetry_1
_geom_angle_site_symmetry_3
_geom_angle
C3 O1 C18 . . 118.8(4)
C9 N1 H1 . . 108(4)
C16 N1 H1 . . 106(4)
C16 N1 C9 . . 113.3(3)
C17 N1 H1 . . 104(4)
C17 N1 C9 . . 113.3(3)
C17 N1 C16 . . 112.0(3)
C2 C1 H1A . . 119.1
C2 C1 C11 . . 121.8(4)
C11 C1 H1A . . 119.1
C1 C2 H2 . . 119.7
C1 C2 C3 . . 120.6(4)
C3 C2 H2 . . 119.7
O1 C3 C2 . . 117.3(4)
O1 C3 C4 . . 123.7(4)
C2 C3 C4 . . 119.0(4)
C3 C4 H4 . . 119.8
C12 C4 C3 . . 120.4(4)
C12 C4 H4 . . 119.8
H5A C5 H5B . . 107.9
C6 C5 H5A . . 109.3
C6 C5 H5B . . 109.3
C6 C5 C13 . . 111.7(4)
C13 C5 H5A . . 109.3
C13 C5 H5B . . 109.3
C5 C6 H6A . . 109.7
C5 C6 H6B . . 109.7
H6A C6 H6B . . 108.2
C7 C6 C5 . . 109.9(4)
C7 C6 H6A . . 109.7
C7 C6 H6B . . 109.7
C6 C7 H7A . . 109.5
C6 C7 H7B . . 109.5
C6 C7 C8 . . 110.7(4)
H7A C7 H7B . . 108.1
C8 C7 H7A . . 109.5
C8 C7 H7B . . 109.5
C7 C8 H8A . . 109.5
C7 C8 H8B . . 109.5
H8A C8 H8B . . 108.1
C14 C8 C7 . . 110.8(5)
C14 C8 H8A . . 109.5
C14 C8 H8B . . 109.5
N1 C9 H9 . . 108.3
C10 C9 N1 . . 112.8(3)
C10 C9 H9 . . 108.3
C10 C9 C14 . . 111.6(3)
C14 C9 N1 . . 107.5(3)
C14 C9 H9 . . 108.3
C9 C10 H10A . . 108.5
C9 C10 H10B . . 108.5
H10A C10 H10B . . 107.5
C11 C10 C9 . . 115.1(3)
C11 C10 H10A . . 108.5
C11 C10 H10B . . 108.5
C1 C11 C10 . . 118.2(4)
C12 C11 C1 . . 118.1(4)
C12 C11 C10 . . 123.6(4)
C4 C12 C13 . . 120.4(3)
C11 C12 C4 . . 120.1(4)
C11 C12 C13 . . 119.1(4)
C5 C13 C12 . . 114.0(3)
C5 C13 C14 . . 108.3(3)
C5 C13 C15 . . 108.9(4)
C12 C13 C14 . . 111.6(3)
C12 C13 C15 . . 107.0(3)
C15 C13 C14 . . 106.8(3)
C8 C14 C9 . . 111.6(4)
C8 C14 C13 . . 112.5(4)
C8 C14 H14 . . 107.7
C9 C14 C13 . . 109.5(3)
C9 C14 H14 . . 107.7
C13 C14 H14 . . 107.7
C13 C15 H15A . . 109.1
C13 C15 H15B . . 109.1
H15A C15 H15B . . 107.9
C16 C15 C13 . . 112.3(3)
C16 C15 H15A . . 109.1
C16 C15 H15B . . 109.1
N1 C16 C15 . . 111.4(3)
N1 C16 H16A . . 109.4
N1 C16 H16B . . 109.4
C15 C16 H16A . . 109.4
C15 C16 H16B . . 109.4
H16A C16 H16B . . 108.0
N1 C17 H17A . . 109.5
N1 C17 H17B . . 109.5
N1 C17 H17C . . 109.5
H17A C17 H17B . . 109.5
H17A C17 H17C . . 109.5
H17B C17 H17C . . 109.5
O1 C18 H18A . . 109.5
O1 C18 H18B . . 109.5
O1 C18 H18C . . 109.5
H18A C18 H18B . . 109.5
H18A C18 H18C . . 109.5
H18B C18 H18C . . 109.5
Cl1 Cu1 Cl1 . 2_655 100.36(6)
Cl2 Cu1 Cl1 . 2_655 99.65(5)
Cl2 Cu1 Cl1 2_655 . 99.65(5)
Cl2 Cu1 Cl1 2_655 2_655 129.04(4)
Cl2 Cu1 Cl1 . . 129.04(4)
Cl2 Cu1 Cl2 2_655 . 102.97(9)

loop_
_geom_bond_atom_site_label_1
_geom_bond_atom_site_label_2
_geom_bond_site_symmetry_2
_geom_bond_distance
O1 C3 . 1.366(5)
O1 C18 . 1.401(7)
N1 H1 . 0.81(5)
N1 C9 . 1.526(5)
N1 C16 . 1.499(5)
N1 C17 . 1.487(6)
C1 H1A . 0.9500
C1 C2 . 1.363(7)
C1 C11 . 1.395(6)
C2 H2 . 0.9500
C2 C3 . 1.377(7)
C3 C4 . 1.398(6)
C4 H4 . 0.9500
C4 C12 . 1.394(6)
C5 H5A . 0.9900
C5 H5B . 0.9900
C5 C6 . 1.535(9)
C5 C13 . 1.538(6)
C6 H6A . 0.9900
C6 H6B . 0.9900
C6 C7 . 1.517(8)
C7 H7A . 0.9900
C7 H7B . 0.9900
C7 C8 . 1.526(7)
C8 H8A . 0.9900
C8 H8B . 0.9900
C8 C14 . 1.519(6)
C9 H9 . 1.0000
C9 C10 . 1.504(6)
C9 C14 . 1.523(6)
C10 H10A . 0.9900
C10 H10B . 0.9900
C10 C11 . 1.503(6)
C11 C12 . 1.392(6)
C12 C13 . 1.539(5)
C13 C14 . 1.551(6)
C13 C15 . 1.548(7)
C14 H14 . 1.0000
C15 H15A . 0.9900
C15 H15B . 0.9900
C15 C16 . 1.507(6)
C16 H16A . 0.9900
C16 H16B . 0.9900
C17 H17A . 0.9800
C17 H17B . 0.9800
C17 H17C . 0.9800
C18 H18A . 0.9800
C18 H18B . 0.9800
C18 H18C . 0.9800
Cu1 Cl1 2_655 2.2615(11)
Cu1 Cl1 . 2.2614(11)
Cu1 Cl2 . 2.2354(13)
Cu1 Cl2 2_655 2.2354(13)

loop_
_geom_hbond_atom_site_label_D
_geom_hbond_atom_site_label_H
_geom_hbond_atom_site_label_A
_geom_hbond_site_symmetry_A
_geom_hbond_distance_DH
_geom_hbond_distance_HA
_geom_hbond_distance_DA
_geom_hbond_angle_DHA
N1 H1 Cl1 . 0.81(6) 2.46(6) 3.207(4) 154(5)
C10 H10A Cl2 3_455 0.99 2.83 3.754(5) 156
C17 H17B Cl2 3_445 0.98 2.68 3.590(5) 156

loop_
_geom_torsion_atom_site_label_1
_geom_torsion_atom_site_label_2
_geom_torsion_atom_site_label_3
_geom_torsion_atom_site_label_4
_geom_torsion
O1 C3 C4 C12 179.5(4)
N1 C9 C10 C11 82.2(4)
N1 C9 C14 C8 171.7(3)
N1 C9 C14 C13 -63.0(4)
C1 C2 C3 O1 -178.6(5)
C1 C2 C3 C4 0.9(8)
C1 C11 C12 C4 1.2(6)
C1 C11 C12 C13 174.2(4)
C2 C1 C11 C10 177.7(5)
C2 C1 C11 C12 -0.2(7)
C2 C3 C4 C12 0.1(7)
C3 C4 C12 C11 -1.2(6)
C3 C4 C12 C13 -174.1(4)
C4 C12 C13 C5 -38.4(6)
C4 C12 C13 C14 -161.5(4)
C4 C12 C13 C15 82.0(4)
C5 C6 C7 C8 58.2(6)
C5 C13 C14 C8 -55.1(5)
C5 C13 C14 C9 -179.8(4)
C5 C13 C15 C16 -174.4(3)
C6 C5 C13 C12 -68.5(5)
C6 C5 C13 C14 56.3(5)
C6 C5 C13 C15 172.1(4)
C6 C7 C8 C14 -57.0(6)
C7 C8 C14 C9 179.7(4)
C7 C8 C14 C13 56.1(5)
C9 N1 C16 C15 -53.3(5)
C9 C10 C11 C1 -167.6(4)
C9 C10 C11 C12 10.2(6)
C10 C9 C14 C8 -64.1(5)
C10 C9 C14 C13 61.2(5)
C10 C11 C12 C4 -176.6(4)
C10 C11 C12 C13 -3.6(6)
C11 C1 C2 C3 -0.8(9)
C11 C12 C13 C5 148.6(4)
C11 C12 C13 C14 25.5(5)
C11 C12 C13 C15 -91.0(4)
C12 C13 C14 C8 71.2(5)
C12 C13 C14 C9 -53.6(5)
C12 C13 C15 C16 61.9(4)
C13 C5 C6 C7 -59.2(6)
C13 C15 C16 N1 53.3(4)
C14 C9 C10 C11 -39.0(5)
C14 C13 C15 C16 -57.7(4)
C15 C13 C14 C8 -172.2(4)
C15 C13 C14 C9 63.1(4)
C16 N1 C9 C10 -65.5(4)
C16 N1 C9 C14 58.0(4)
C17 N1 C9 C10 63.5(5)
C17 N1 C9 C14 -173.1(3)
C17 N1 C16 C15 177.1(4)
C18 O1 C3 C2 173.1(5)
C18 O1 C3 C4 -6.3(7)

_cod_database_fobs_code 2241989
